data_7203242
loop_
_publ_author_name
'Bond, Andrew D.'

_publ_section_title
;
 Inversion of the melting point alternation in n-alkyl carboxylic acids
 by co-crystallization with pyrazine
;
_journal_issue 4
_journal_name_full CrystEngComm
_journal_page_first 333
_journal_paper_doi 10.1039/b517513e
_journal_volume 8
_journal_year 2006
_chemical_formula_moiety '2(C12 H24 O2), C4 H4 N2'
_chemical_formula_sum 'C28 H52 N2 O4'
_chemical_formula_weight 480.72
_chemical_name_common '1:2 pyrazine/dodecanoic acid'
_space_group_IT_number 2
_symmetry_cell_setting triclinic
_symmetry_space_group_name_Hall '-P 1'
_symmetry_space_group_name_H-M 'P -1'
_atom_sites_solution_hydrogens geom
_atom_sites_solution_primary direct
_atom_sites_solution_secondary difmap
_cell_angle_alpha 89.796(1)
_cell_angle_beta 88.441(1)
_cell_angle_gamma 75.432(1)
_cell_formula_units_Z 1
_cell_length_a 5.4447(2)
_cell_length_b 6.9028(3)
_cell_length_c 20.307(8)
_cell_measurement_reflns_used 1915
_cell_measurement_temperature 180(2)
_cell_measurement_theta_max 25.55
_cell_measurement_theta_min 3.66
_cell_volume 738.4(3)
_computing_cell_refinement 'SAINT v.7.06a (Bruker, 2003)'
_computing_data_collection 'APEX2 v.1.0-8 (Bruker-Nonius, 2003)'
_computing_data_reduction 'SAINT v.7.06a (Bruker, 2003)'
_computing_molecular_graphics 'SHELXTL v.6.10 (Sheldrick, 2000)'
_computing_publication_material 'SHELXTL v.6.10 (Sheldrick, 2000)'
_computing_structure_refinement 'SHELXTL v.6.10 (Sheldrick, 2000)'
_computing_structure_solution 'SHELXTL v.6.10 (Sheldrick, 2000)'
_diffrn_ambient_temperature 180(2)
_diffrn_measured_fraction_theta_full 0.875
_diffrn_measured_fraction_theta_max 0.875
_diffrn_measurement_device_type 'Bruker-Nonius X8APEX-II CCD'
_diffrn_measurement_method 'thin-slice \w and \f scans'
_diffrn_radiation_monochromator graphite
_diffrn_radiation_source 'fine-focus sealed tube'
_diffrn_radiation_type MoK\a
_diffrn_radiation_wavelength 0.71073
_diffrn_reflns_av_R_equivalents 0.0258
_diffrn_reflns_av_sigmaI/netI 0.0398
_diffrn_reflns_limit_h_max 6
_diffrn_reflns_limit_h_min -6
_diffrn_reflns_limit_k_max 8
_diffrn_reflns_limit_k_min -8
_diffrn_reflns_limit_l_max 24
_diffrn_reflns_limit_l_min -23
_diffrn_reflns_number 3380
_diffrn_reflns_theta_full 25.03
_diffrn_reflns_theta_max 25.03
_diffrn_reflns_theta_min 3.66
_diffrn_standards_number 0
_exptl_absorpt_coefficient_mu 0.071
_exptl_absorpt_correction_T_max 0.965
_exptl_absorpt_correction_T_min 0.965
_exptl_absorpt_correction_type none
_exptl_crystal_colour colourless
_exptl_crystal_density_diffrn 1.081
_exptl_crystal_density_method 'not measured'
_exptl_crystal_description cylinder
_exptl_crystal_F_000 266
_exptl_crystal_size_max 0.60
_exptl_crystal_size_rad 0.25
_refine_diff_density_max 0.273
_refine_diff_density_min -0.267
_refine_diff_density_rms 0.053
_refine_ls_extinction_coef 0.045(10)
_refine_ls_extinction_expression Fc^*^=kFc[1+0.001xFc^2^\l^3^/sin(2\q)]^-1/4^
_refine_ls_extinction_method SHELXL
_refine_ls_goodness_of_fit_ref 1.088
_refine_ls_hydrogen_treatment mixed
_refine_ls_matrix_type full
_refine_ls_number_parameters 160
_refine_ls_number_reflns 2282
_refine_ls_number_restraints 0
_refine_ls_restrained_S_all 1.088
_refine_ls_R_factor_all 0.0639
_refine_ls_R_factor_gt 0.0558
_refine_ls_shift/su_max 0.000
_refine_ls_shift/su_mean 0.000
_refine_ls_structure_factor_coef Fsqd
_refine_ls_weighting_details 'calc w=1/[\s^2^(Fo^2^)+(0.0941P)^2^+0.2341P] where P=(Fo^2^+2Fc^2^)/3'
_refine_ls_weighting_scheme calc
_refine_ls_wR_factor_gt 0.1640
_refine_ls_wR_factor_ref 0.1724
_reflns_number_gt 1899
_reflns_number_total 2282
_reflns_threshold_expression I>2\s(I)
_cod_data_source_file b517513e.txt
_cod_data_source_block C12
_cod_database_code 7203242

loop_
_symmetry_equiv_pos_as_xyz
'x, y, z'
'-x, -y, -z'

loop_
_atom_site_label
_atom_site_type_symbol
_atom_site_fract_x
_atom_site_fract_y
_atom_site_fract_z
_atom_site_U_iso_or_equiv
_atom_site_adp_type
_atom_site_occupancy
_atom_site_symmetry_multiplicity
_atom_site_calc_flag
_atom_site_refinement_flags
_atom_site_disorder_assembly
_atom_site_disorder_group
O1 O -0.0953(3) 0.3288(2) 0.39487(8) 0.0438(4) Uani 1 1 d . . .
H1 H 0.058(6) 0.246(4) 0.4224(14) 0.078(9) Uiso 1 1 d . . .
O2 O 0.0960(3) 0.5753(2) 0.40657(7) 0.0439(4) Uani 1 1 d . . .
C1 C -0.0751(3) 0.5146(3) 0.38469(9) 0.0289(4) Uani 1 1 d . . .
C2 C -0.2838(3) 0.6331(3) 0.34311(9) 0.0292(5) Uani 1 1 d . . .
H2A H -0.4486 0.6315 0.3646 0.035 Uiso 1 1 calc R . .
H2B H -0.2748 0.5649 0.3000 0.035 Uiso 1 1 calc R . .
C3 C -0.2795(3) 0.8502(3) 0.33087(9) 0.0288(5) Uani 1 1 d . . .
H3A H -0.2891 0.9206 0.3736 0.035 Uiso 1 1 calc R . .
H3B H -0.1174 0.8542 0.3083 0.035 Uiso 1 1 calc R . .
C4 C -0.4999(4) 0.9570(3) 0.28895(9) 0.0317(5) Uani 1 1 d . . .
H4A H -0.6607 0.9513 0.3119 0.038 Uiso 1 1 calc R . .
H4B H -0.4899 0.8838 0.2467 0.038 Uiso 1 1 calc R . .
C5 C -0.5085(3) 1.1754(3) 0.27408(9) 0.0316(5) Uani 1 1 d . . .
H5A H -0.5331 1.2519 0.3159 0.038 Uiso 1 1 calc R . .
H5B H -0.3435 1.1832 0.2540 0.038 Uiso 1 1 calc R . .
C6 C -0.7198(4) 1.2718(3) 0.22780(9) 0.0323(5) Uani 1 1 d . . .
H6A H -0.8845 1.2655 0.2484 0.039 Uiso 1 1 calc R . .
H6B H -0.6967 1.1930 0.1865 0.039 Uiso 1 1 calc R . .
C7 C -0.7305(4) 1.4901(3) 0.21087(9) 0.0320(5) Uani 1 1 d . . .
H7A H -0.7564 1.5693 0.2522 0.038 Uiso 1 1 calc R . .
H7B H -0.5648 1.4967 0.1910 0.038 Uiso 1 1 calc R . .
C8 C -0.9387(4) 1.5857(3) 0.16378(9) 0.0333(5) Uani 1 1 d . . .
H8A H -1.1047 1.5788 0.1834 0.040 Uiso 1 1 calc R . .
H8B H -0.9123 1.5076 0.1222 0.040 Uiso 1 1 calc R . .
C9 C -0.9472(4) 1.8039(3) 0.14795(9) 0.0332(5) Uani 1 1 d . . .
H9A H -0.9696 1.8806 0.1897 0.040 Uiso 1 1 calc R . .
H9B H -0.7816 1.8097 0.1278 0.040 Uiso 1 1 calc R . .
C10 C -1.1565(4) 1.9051(3) 0.10188(10) 0.0357(5) Uani 1 1 d . . .
H10A H -1.3225 1.8984 0.1216 0.043 Uiso 1 1 calc R . .
H10B H -1.1328 1.8307 0.0596 0.043 Uiso 1 1 calc R . .
C11 C -1.1613(4) 2.1239(3) 0.08818(11) 0.0427(6) Uani 1 1 d . . .
H11A H -1.1826 2.1972 0.1306 0.051 Uiso 1 1 calc R . .
H11B H -0.9953 2.1298 0.0683 0.051 Uiso 1 1 calc R . .
C12 C -1.3694(5) 2.2296(4) 0.04291(12) 0.0569(7) Uani 1 1 d . . .
H12A H -1.3588 2.3679 0.0362 0.085 Uiso 1 1 calc R . .
H12B H -1.5353 2.2295 0.0629 0.085 Uiso 1 1 calc R . .
H12C H -1.3488 2.1597 0.0004 0.085 Uiso 1 1 calc R . .
N1 N 0.2923(3) 0.1050(2) 0.46509(7) 0.0318(4) Uani 1 1 d . . .
C13 C 0.4643(4) 0.1944(3) 0.48730(9) 0.0321(5) Uani 1 1 d . . .
H13A H 0.4446 0.3330 0.4791 0.039 Uiso 1 1 calc R . .
C14 C 0.3294(3) -0.0903(3) 0.47796(9) 0.0324(5) Uani 1 1 d . . .
H14A H 0.2109 -0.1592 0.4628 0.039 Uiso 1 1 calc R . .

loop_
_atom_site_aniso_label
_atom_site_aniso_U_11
_atom_site_aniso_U_22
_atom_site_aniso_U_33
_atom_site_aniso_U_23
_atom_site_aniso_U_13
_atom_site_aniso_U_12
O1 0.0408(8) 0.0332(8) 0.0632(10) 0.0187(7) -0.0207(8) -0.0184(6)
O2 0.0403(8) 0.0336(8) 0.0622(10) 0.0066(7) -0.0191(7) -0.0158(6)
C1 0.0293(9) 0.0275(10) 0.0316(9) 0.0026(7) -0.0014(8) -0.0104(8)
C2 0.0302(9) 0.0270(10) 0.0326(9) 0.0029(7) -0.0066(8) -0.0107(8)
C3 0.0291(9) 0.0256(10) 0.0328(9) 0.0023(7) -0.0031(8) -0.0087(8)
C4 0.0330(10) 0.0254(10) 0.0380(10) 0.0039(8) -0.0063(9) -0.0096(8)
C5 0.0318(10) 0.0256(10) 0.0381(10) 0.0044(8) -0.0056(9) -0.0082(8)
C6 0.0334(10) 0.0257(10) 0.0389(10) 0.0046(8) -0.0084(9) -0.0088(8)
C7 0.0321(10) 0.0266(10) 0.0387(10) 0.0054(8) -0.0086(9) -0.0093(8)
C8 0.0341(10) 0.0283(10) 0.0387(10) 0.0045(8) -0.0071(9) -0.0096(8)
C9 0.0354(10) 0.0290(10) 0.0368(10) 0.0069(8) -0.0074(9) -0.0103(8)
C10 0.0363(10) 0.0333(11) 0.0380(11) 0.0064(8) -0.0058(9) -0.0092(9)
C11 0.0475(12) 0.0350(12) 0.0449(12) 0.0111(9) -0.0068(10) -0.0085(10)
C12 0.0580(15) 0.0475(14) 0.0578(14) 0.0187(11) -0.0096(12) 0.0011(12)
N1 0.0301(8) 0.0309(9) 0.0357(9) 0.0038(6) -0.0036(7) -0.0097(7)
C13 0.0338(10) 0.0243(9) 0.0401(10) 0.0031(7) -0.0006(8) -0.0110(8)
C14 0.0311(9) 0.0310(10) 0.0383(10) 0.0008(8) -0.0044(8) -0.0135(8)

loop_
_atom_type_symbol
_atom_type_description
_atom_type_scat_dispersion_real
_atom_type_scat_dispersion_imag
_atom_type_scat_source
C C 0.0033 0.0016 'International Tables Vol C Tables 4.2.6.8 and 6.1.1.4'
H H 0.0000 0.0000 'International Tables Vol C Tables 4.2.6.8 and 6.1.1.4'
N N 0.0061 0.0033 'International Tables Vol C Tables 4.2.6.8 and 6.1.1.4'
O O 0.0106 0.0060 'International Tables Vol C Tables 4.2.6.8 and 6.1.1.4'

loop_
_geom_angle_atom_site_label_1
_geom_angle_atom_site_label_2
_geom_angle_atom_site_label_3
_geom_angle
_geom_angle_site_symmetry_1
_geom_angle_site_symmetry_3
_geom_angle_publ_flag
C1 O1 H1 110.8(15) . . ?
O2 C1 O1 122.25(18) . . ?
O2 C1 C2 125.53(16) . . ?
O1 C1 C2 112.21(15) . . ?
C1 C2 C3 115.57(14) . . ?
C1 C2 H2A 108.4 . . ?
C3 C2 H2A 108.4 . . ?
C1 C2 H2B 108.4 . . ?
C3 C2 H2B 108.4 . . ?
H2A C2 H2B 107.4 . . ?
C4 C3 C2 111.31(14) . . ?
C4 C3 H3A 109.4 . . ?
C2 C3 H3A 109.4 . . ?
C4 C3 H3B 109.4 . . ?
C2 C3 H3B 109.4 . . ?
H3A C3 H3B 108.0 . . ?
C3 C4 C5 114.61(15) . . ?
C3 C4 H4A 108.6 . . ?
C5 C4 H4A 108.6 . . ?
C3 C4 H4B 108.6 . . ?
C5 C4 H4B 108.6 . . ?
H4A C4 H4B 107.6 . . ?
C6 C5 C4 112.83(15) . . ?
C6 C5 H5A 109.0 . . ?
C4 C5 H5A 109.0 . . ?
C6 C5 H5B 109.0 . . ?
C4 C5 H5B 109.0 . . ?
H5A C5 H5B 107.8 . . ?
C5 C6 C7 114.14(15) . . ?
C5 C6 H6A 108.7 . . ?
C7 C6 H6A 108.7 . . ?
C5 C6 H6B 108.7 . . ?
C7 C6 H6B 108.7 . . ?
H6A C6 H6B 107.6 . . ?
C8 C7 C6 114.23(15) . . ?
C8 C7 H7A 108.7 . . ?
C6 C7 H7A 108.7 . . ?
C8 C7 H7B 108.7 . . ?
C6 C7 H7B 108.7 . . ?
H7A C7 H7B 107.6 . . ?
C7 C8 C9 113.35(15) . . ?
C7 C8 H8A 108.9 . . ?
C9 C8 H8A 108.9 . . ?
C7 C8 H8B 108.9 . . ?
C9 C8 H8B 108.9 . . ?
H8A C8 H8B 107.7 . . ?
C10 C9 C8 114.67(16) . . ?
C10 C9 H9A 108.6 . . ?
C8 C9 H9A 108.6 . . ?
C10 C9 H9B 108.6 . . ?
C8 C9 H9B 108.6 . . ?
H9A C9 H9B 107.6 . . ?
C9 C10 C11 113.07(17) . . ?
C9 C10 H10A 109.0 . . ?
C11 C10 H10A 109.0 . . ?
C9 C10 H10B 109.0 . . ?
C11 C10 H10B 109.0 . . ?
H10A C10 H10B 107.8 . . ?
C12 C11 C10 114.37(19) . . ?
C12 C11 H11A 108.7 . . ?
C10 C11 H11A 108.7 . . ?
C12 C11 H11B 108.7 . . ?
C10 C11 H11B 108.7 . . ?
H11A C11 H11B 107.6 . . ?
C11 C12 H12A 109.5 . . ?
C11 C12 H12B 109.5 . . ?
H12A C12 H12B 109.5 . . ?
C11 C12 H12C 109.5 . . ?
H12A C12 H12C 109.5 . . ?
H12B C12 H12C 109.5 . . ?
C13 N1 C14 116.80(16) . . ?
N1 C13 C14 121.53(17) . 2_656 ?
N1 C13 H13A 119.2 . . ?
C14 C13 H13A 119.2 2_656 . ?
N1 C14 C13 121.67(16) . 2_656 ?
N1 C14 H14A 119.2 . . ?
C13 C14 H14A 119.2 2_656 . ?

loop_
_geom_bond_atom_site_label_1
_geom_bond_atom_site_label_2
_geom_bond_distance
_geom_bond_site_symmetry_2
_geom_bond_publ_flag
O1 C1 1.330(2) . ?
O1 H1 1.06(3) . ?
O2 C1 1.209(2) . ?
C1 C2 1.501(3) . ?
C2 C3 1.524(2) . ?
C2 H2A 0.9900 . ?
C2 H2B 0.9900 . ?
C3 C4 1.522(3) . ?
C3 H3A 0.9900 . ?
C3 H3B 0.9900 . ?
C4 C5 1.526(2) . ?
C4 H4A 0.9900 . ?
C4 H4B 0.9900 . ?
C5 C6 1.523(3) . ?
C5 H5A 0.9900 . ?
C5 H5B 0.9900 . ?
C6 C7 1.531(2) . ?
C6 H6A 0.9900 . ?
C6 H6B 0.9900 . ?
C7 C8 1.521(3) . ?
C7 H7A 0.9900 . ?
C7 H7B 0.9900 . ?
C8 C9 1.529(2) . ?
C8 H8A 0.9900 . ?
C8 H8B 0.9900 . ?
C9 C10 1.522(3) . ?
C9 H9A 0.9900 . ?
C9 H9B 0.9900 . ?
C10 C11 1.529(3) . ?
C10 H10A 0.9900 . ?
C10 H10B 0.9900 . ?
C11 C12 1.516(3) . ?
C11 H11A 0.9900 . ?
C11 H11B 0.9900 . ?
C12 H12A 0.9800 . ?
C12 H12B 0.9800 . ?
C12 H12C 0.9800 . ?
N1 C13 1.333(2) . ?
N1 C14 1.338(2) . ?
C13 C14 1.382(3) 2_656 ?
C13 H13A 0.9500 . ?
C14 C13 1.382(3) 2_656 ?
C14 H14A 0.9500 . ?

loop_
_geom_torsion_atom_site_label_1
_geom_torsion_atom_site_label_2
_geom_torsion_atom_site_label_3
_geom_torsion_atom_site_label_4
_geom_torsion
_geom_torsion_site_symmetry_1
_geom_torsion_site_symmetry_2
_geom_torsion_site_symmetry_3
_geom_torsion_site_symmetry_4
_geom_torsion_publ_flag
O2 C1 C2 C3 -2.7(3) . . . . ?
O1 C1 C2 C3 178.13(14) . . . . ?
C1 C2 C3 C4 -179.39(14) . . . . ?
C2 C3 C4 C5 -179.68(14) . . . . ?
C3 C4 C5 C6 175.63(14) . . . . ?
C4 C5 C6 C7 -178.93(14) . . . . ?
C5 C6 C7 C8 179.07(15) . . . . ?
C6 C7 C8 C9 179.59(14) . . . . ?
C7 C8 C9 C10 -178.97(15) . . . . ?
C8 C9 C10 C11 179.06(15) . . . . ?
C9 C10 C11 C12 -179.46(17) . . . . ?
C14 N1 C13 C14 -0.1(3) . . . 2_656 ?
C13 N1 C14 C13 0.1(3) . . . 2_656 ?
